data_1548837
loop_
_publ_author_name
'Sutour, Sylvain'
'Therrien, Bruno'
'von Reuss, Stephan H.'
'Tomi, F\'elix'

_publ_section_title
;
 Halogenated C15 Acetogenin Analogues of Obtusallene III from a
 Laurenciella sp. Collected in Corsica
;
_journal_name_full 'Journal of Natural Products'
_journal_paper_doi 10.1021/acs.jnatprod.7b00706
_journal_year 2018
_chemical_absolute_configuration S,R,S,S,S,R,S
_chemical_formula_moiety 'C18 H24 Br2 O5'
_chemical_formula_sum 'C18 H24 Br2 O5'
_chemical_formula_weight 480.19
_space_group_crystal_system monoclinic
_space_group_IT_number 4
_space_group_name_Hall 'P 2yb'
_space_group_name_H-M_alt 'P 1 21 1'
_symmetry_space_group_name_Hall 'P 2yb'
_symmetry_space_group_name_H-M 'P 1 21 1'
_atom_sites_solution_hydrogens mixed
_audit_creation_method SHELXL-2014/7
_cell_angle_alpha 90
_cell_angle_beta 90.701(5)
_cell_angle_gamma 90
_cell_formula_units_Z 4
_cell_length_a 4.7521(3)
_cell_length_b 25.2432(16)
_cell_length_c 17.1496(11)
_cell_measurement_reflns_used 8000
_cell_measurement_temperature 293(2)
_cell_measurement_theta_max 29.10
_cell_measurement_theta_min 1.85
_cell_volume 2057.1(2)
_computing_cell_refinement 'CELL (Stoe IPDS Software, 2000)'
_computing_data_collection 'EXPOSE (Stoe IPDS Software, 2000)'
_computing_data_reduction 'INTEGRATE (Stoe IPDS Software, 2000)'
_computing_molecular_graphics 'ORTEP (Farrugia, 1997)'
_computing_publication_material 'SHELXL-2014/7 (Sheldrick, 2014)'
_computing_structure_refinement 'SHELXL-2014/7 (Sheldrick, 2014)'
_computing_structure_solution 'SHELXS-97 (Sheldrick, 1990)'
_diffrn_ambient_temperature 293(2)
_diffrn_detector_area_resol_mean 0.81\%A
_diffrn_measured_fraction_theta_full 0.999
_diffrn_measured_fraction_theta_max 0.990
_diffrn_measurement_device_type 'STOE IPDS'
_diffrn_measurement_method 'phi oscillation'
_diffrn_radiation_type MoK\a
_diffrn_radiation_wavelength 0.71073
_diffrn_reflns_av_R_equivalents 0.0749
_diffrn_reflns_av_unetI/netI 0.0693
_diffrn_reflns_Laue_measured_fraction_full 0.999
_diffrn_reflns_Laue_measured_fraction_max 0.990
_diffrn_reflns_limit_h_max 6
_diffrn_reflns_limit_h_min -6
_diffrn_reflns_limit_k_max 34
_diffrn_reflns_limit_k_min -34
_diffrn_reflns_limit_l_max 23
_diffrn_reflns_limit_l_min -23
_diffrn_reflns_number 39848
_diffrn_reflns_point_group_measured_fraction_full 1.000
_diffrn_reflns_point_group_measured_fraction_max 0.987
_diffrn_reflns_theta_full 25.242
_diffrn_reflns_theta_max 29.364
_diffrn_reflns_theta_min 1.613
_diffrn_source 'fine-focus sealed tube'
_exptl_absorpt_coefficient_mu 3.964
_exptl_absorpt_correction_T_max 0.1374
_exptl_absorpt_correction_T_min 0.0618
_exptl_absorpt_correction_type multi-scan
_exptl_absorpt_process_details sadabs
_exptl_crystal_colour colorless
_exptl_crystal_density_diffrn 1.550
_exptl_crystal_description plate
_exptl_crystal_F_000 968
_exptl_crystal_size_max 0.43
_exptl_crystal_size_mid 0.18
_exptl_crystal_size_min 0.16
_refine_diff_density_max 0.992
_refine_diff_density_min -0.628
_refine_diff_density_rms 0.056
_refine_ls_abs_structure_details
;
 Flack x determined using 1777 quotients [(I+)-(I-)]/[(I+)+(I-)]
 (Parsons, Flack and Wagner, Acta Cryst. B69 (2013) 249-259).
;
_refine_ls_abs_structure_Flack -0.014(7)
_refine_ls_extinction_method none
_refine_ls_goodness_of_fit_ref 1.022
_refine_ls_hydrogen_treatment constr
_refine_ls_matrix_type full
_refine_ls_number_parameters 466
_refine_ls_number_reflns 11216
_refine_ls_number_restraints 1
_refine_ls_restrained_S_all 1.022
_refine_ls_R_factor_all 0.1390
_refine_ls_R_factor_gt 0.0656
_refine_ls_shift/su_max 0.003
_refine_ls_shift/su_mean 0.000
_refine_ls_structure_factor_coef Fsqd
_refine_ls_weighting_details 'w=1/[\s^2^(Fo^2^)+(0.0613P)^2^+0.2378P] where P=(Fo^2^+2Fc^2^)/3'
_refine_ls_weighting_scheme calc
_refine_ls_wR_factor_gt 0.1318
_refine_ls_wR_factor_ref 0.1563
_reflns_Friedel_coverage 0.952
_reflns_Friedel_fraction_full 1.000
_reflns_Friedel_fraction_max 0.984
_reflns_number_gt 5616
_reflns_number_total 11216
_reflns_threshold_expression 'I > 2\s(I)'
_cod_data_source_file np7b00706_si_002.cif
_cod_data_source_block compound1
_cod_database_code 1548837
_shelx_shelxl_version_number 2014/7
_shelx_space_group_comment
;
The symmetry employed for this shelxl refinement is uniquely defined
by the following loop, which should always be used as a source of
symmetry information in preference to the above space-group names.
They are only intended as comments.
;

loop_
_space_group_symop_operation_xyz
'x, y, z'
'-x, y+1/2, -z'

loop_
_atom_site_label
_atom_site_type_symbol
_atom_site_fract_x
_atom_site_fract_y
_atom_site_fract_z
_atom_site_U_iso_or_equiv
_atom_site_adp_type
_atom_site_occupancy
_atom_site_site_symmetry_order
_atom_site_calc_flag
_atom_site_refinement_flags_posn
_atom_site_refinement_flags_adp
_atom_site_refinement_flags_occupancy
_atom_site_disorder_assembly
_atom_site_disorder_group
C1 C 0.466(3) 0.3926(4) 1.0561(8) 0.093(4) Uani 1 1 d . . . A 1
H1 H 0.6605 0.3888 1.0583 0.111 Uiso 1 1 calc R U . A 1
C2 C 0.325(3) 0.3655(4) 1.0061(6) 0.072(3) Uani 1 1 d . . . A 1
C3 C 0.172(3) 0.3406(3) 0.9563(6) 0.076(3) Uani 1 1 d . . . A 1
H3 H 0.1374 0.3570 0.9086 0.091 Uiso 1 1 calc R U . A 1
C4 C 0.044(2) 0.2868(3) 0.9691(5) 0.062(2) Uani 1 1 d . . . A 1
H4 H -0.1615 0.2870 0.9722 0.074 Uiso 1 1 calc R U . A 1
C5 C 0.058(4) 0.2434(6) 1.1021(11) 0.052(6) Uani 0.53(3) 1 d . . P A 1
H5 H -0.1343 0.2499 1.1058 0.063 Uiso 0.53(3) 1 calc R U P A 1
C6 C 0.198(5) 0.2607(7) 1.0427(11) 0.049(5) Uani 0.53(3) 1 d . . P A 1
H6 H 0.3934 0.2578 1.0433 0.059 Uiso 0.53(3) 1 calc R U P A 1
C7 C 0.209(2) 0.2131(4) 1.1639(5) 0.065(2) Uani 1 1 d . . . A 1
H7 H 0.0627 0.2060 1.2025 0.078 Uiso 1 1 calc R U . A 1
C8 C 0.330(2) 0.1584(4) 1.1471(5) 0.064(2) Uani 1 1 d . . . A 1
H8A H 0.3917 0.1431 1.1964 0.077 Uiso 1 1 calc R U . A 1
H8B H 0.4969 0.1632 1.1157 0.077 Uiso 1 1 calc R U . A 1
C9 C 0.1423(18) 0.1178(3) 1.1059(5) 0.051(2) Uani 1 1 d . . . A 1
H9 H -0.0186 0.1098 1.1391 0.061 Uiso 1 1 calc R U . A 1
C10 C 0.0346(16) 0.1336(3) 1.0252(4) 0.0455(18) Uani 1 1 d . . . A 1
H10 H -0.1075 0.1614 1.0313 0.055 Uiso 1 1 calc R U . A 1
C11 C -0.0896(19) 0.0904(3) 0.9739(5) 0.057(2) Uani 1 1 d . . . A 1
H11A H -0.0023 0.0564 0.9853 0.068 Uiso 1 1 calc R U . A 1
H11B H -0.2909 0.0873 0.9814 0.068 Uiso 1 1 calc R U . A 1
C12 C -0.0259(17) 0.1079(3) 0.8922(5) 0.0488(19) Uani 1 1 d . . . A 1
H12 H -0.2010 0.1160 0.8638 0.059 Uiso 1 1 calc R U . A 1
C13 C 0.1513(16) 0.1582(3) 0.9020(4) 0.0405(16) Uani 1 1 d . . . A 1
H13 H 0.3078 0.1571 0.8653 0.049 Uiso 1 1 calc R U . A 1
C14 C -0.0170(18) 0.2089(3) 0.8884(5) 0.0506(19) Uani 1 1 d . . . A 1
H14 H -0.1856 0.2084 0.9207 0.061 Uiso 1 1 calc R U . A 1
C15 C -0.104(2) 0.2140(4) 0.8021(6) 0.078(3) Uani 1 1 d . . . A 1
H15A H -0.1948 0.2474 0.7936 0.116 Uiso 1 1 calc R U . A 1
H15B H -0.2307 0.1858 0.7884 0.116 Uiso 1 1 calc R U . A 1
H15C H 0.0608 0.2118 0.7702 0.116 Uiso 1 1 calc R U . A 1
C16 C 0.339(4) 0.2879(5) 1.2417(8) 0.125(5) Uani 1 1 d . . . A 1
H16A H 0.3065 0.3138 1.2015 0.187 Uiso 1 1 calc R U . A 1
H16B H 0.4848 0.3003 1.2764 0.187 Uiso 1 1 calc R U . A 1
H16C H 0.1689 0.2827 1.2704 0.187 Uiso 1 1 calc R U . A 1
C17 C 0.253(2) 0.0299(4) 1.1437(5) 0.067(3) Uani 1 1 d . . . A 1
C18 C 0.427(3) -0.0176(4) 1.1244(7) 0.087(3) Uani 1 1 d . . . A 1
H18A H 0.6089 -0.0145 1.1492 0.130 Uiso 1 1 calc R U . A 1
H18B H 0.4495 -0.0198 1.0690 0.130 Uiso 1 1 calc R U . A 1
H18C H 0.3351 -0.0490 1.1428 0.130 Uiso 1 1 calc R U . A 1
C21 C 0.382(3) 0.1554(5) 1.6099(8) 0.096(4) Uani 1 1 d . . . B 1
H21 H 0.1905 0.1507 1.6009 0.115 Uiso 1 1 calc R U . B 1
C22 C 0.531(3) 0.1167(4) 1.6346(6) 0.075(3) Uani 1 1 d . . . B 1
C23 C 0.691(3) 0.0787(4) 1.6580(6) 0.079(3) Uani 1 1 d . . . B 1
H23 H 0.7059 0.0729 1.7114 0.095 Uiso 1 1 calc R U . B 1
C24 C 0.857(2) 0.0426(4) 1.6057(5) 0.061(2) Uani 1 1 d . . . B 1
H24 H 1.0569 0.0516 1.6106 0.073 Uiso 1 1 calc R U . B 1
C25 C 0.7703(19) 0.0463(4) 1.5217(5) 0.061(2) Uani 1 1 d . . . B 1
H25 H 0.5813 0.0401 1.5104 0.073 Uiso 1 1 calc R U . B 1
C26 C 0.929(2) 0.0572(4) 1.4631(5) 0.063(2) Uani 1 1 d . . . B 1
H26 H 1.1142 0.0668 1.4736 0.076 Uiso 1 1 calc R U . B 1
C27 C 0.833(2) 0.0554(4) 1.3780(5) 0.066(2) Uani 1 1 d . . . B 1
H27 H 0.9984 0.0597 1.3449 0.079 Uiso 1 1 calc R U . B 1
C28 C 0.684(2) 0.0046(4) 1.3552(5) 0.070(3) Uani 1 1 d . . . B 1
H28A H 0.5288 -0.0005 1.3907 0.084 Uiso 1 1 calc R U . B 1
H28B H 0.6028 0.0095 1.3035 0.084 Uiso 1 1 calc R U . B 1
C29 C 0.854(2) -0.0453(4) 1.3544(5) 0.062(2) Uani 1 1 d . . . B 1
H29 H 1.0074 -0.0407 1.3172 0.074 Uiso 1 1 calc R U . B 1
C30 C 0.9817(18) -0.0631(4) 1.4317(5) 0.061(2) Uani 1 1 d . . . B 1
H30 H 1.1241 -0.0370 1.4476 0.073 Uiso 1 1 calc R U . B 1
C31 C 1.113(2) -0.1184(4) 1.4382(6) 0.070(3) Uani 1 1 d . . . B 1
H31A H 0.9989 -0.1447 1.4115 0.084 Uiso 1 1 calc R U . B 1
H31B H 1.3018 -0.1190 1.4172 0.084 Uiso 1 1 calc R U . B 1
C32 C 1.117(2) -0.1273(4) 1.5254(6) 0.071(3) Uani 1 1 d . . . B 1
H32 H 1.3032 -0.1171 1.5458 0.085 Uiso 1 1 calc R U . B 1
C33 C 0.8978(17) -0.0879(3) 1.5574(5) 0.053(2) Uani 1 1 d . . . B 1
H33 H 0.7551 -0.1079 1.5858 0.064 Uiso 1 1 calc R U . B 1
C34 C 1.0288(19) -0.0466(3) 1.6128(5) 0.057(2) Uani 1 1 d . . . B 1
H34 H 1.1799 -0.0277 1.5862 0.069 Uiso 1 1 calc R U . B 1
C35 C 1.145(2) -0.0722(4) 1.6870(6) 0.077(3) Uani 1 1 d . . . B 1
H35A H 1.2117 -0.0452 1.7221 0.115 Uiso 1 1 calc R U . B 1
H35B H 1.2984 -0.0954 1.6741 0.115 Uiso 1 1 calc R U . B 1
H35C H 0.9996 -0.0923 1.7116 0.115 Uiso 1 1 calc R U . B 1
C36 C 0.753(4) 0.1485(5) 1.3641(10) 0.143(7) Uani 1 1 d . . . B 1
H36A H 0.8259 0.1547 1.4158 0.214 Uiso 1 1 calc R U . B 1
H36B H 0.6101 0.1741 1.3521 0.214 Uiso 1 1 calc R U . B 1
H36C H 0.9030 0.1515 1.3273 0.214 Uiso 1 1 calc R U . B 1
C37 C 0.750(2) -0.1149(3) 1.2638(5) 0.055(2) Uani 1 1 d . . . B 1
C38 C 0.548(2) -0.1609(4) 1.2478(7) 0.080(3) Uani 1 1 d . . . B 1
H38A H 0.3757 -0.1474 1.2254 0.120 Uiso 1 1 calc R U . B 1
H38B H 0.5075 -0.1787 1.2958 0.120 Uiso 1 1 calc R U . B 1
H38C H 0.6321 -0.1853 1.2121 0.120 Uiso 1 1 calc R U . B 1
Br1 Br 0.2915(3) 0.43973(5) 1.12545(9) 0.1158(5) Uani 1 1 d . . . A 1
Br2 Br 0.1897(3) 0.05480(4) 0.83546(7) 0.0883(4) Uani 1 1 d . . . A 1
Br3 Br 0.5489(5) 0.22217(6) 1.59162(12) 0.1371(7) Uani 1 1 d . . . B 1
Br4 Br 1.0472(5) -0.19969(6) 1.55413(10) 0.1497(8) Uani 1 1 d . . . B 1
O1 O 0.2614(10) 0.15481(18) 0.9802(3) 0.0423(12) Uani 1 1 d . . . A 1
O2 O 0.1521(12) 0.2541(2) 0.9081(4) 0.0561(14) Uani 1 1 d . . . A 1
O3 O 0.4223(17) 0.2395(3) 1.2076(4) 0.084(2) Uani 1 1 d . . . A 1
O4 O 0.3120(13) 0.0704(2) 1.0974(3) 0.0638(16) Uani 1 1 d . . . A 1
O5 O 0.093(2) 0.0324(3) 1.1961(5) 0.105(3) Uani 1 1 d . . . A 1
O21 O 0.7680(10) -0.0644(2) 1.4907(3) 0.0524(13) Uani 1 1 d . . . B 1
O22 O 0.8151(13) -0.0101(2) 1.6344(3) 0.0602(15) Uani 1 1 d . . . B 1
O23 O 0.6366(19) 0.0968(3) 1.3600(5) 0.094(2) Uani 1 1 d . . . B 1
O24 O 0.6743(13) -0.0880(3) 1.3265(3) 0.0699(18) Uani 1 1 d . . . B 1
O25 O 0.9414(17) -0.1039(3) 1.2247(4) 0.088(2) Uani 1 1 d . . . B 1
C5A C 0.010(5) 0.2684(7) 1.0489(12) 0.050(7) Uiso 0.47(3) 1 d . . P A 2
H5A H -0.1714 0.2733 1.0768 0.060 Uiso 0.4708 1 d . U P A 2
C6A C 0.224(5) 0.2441(8) 1.0787(14) 0.041(6) Uiso 0.47(3) 1 d . . P A 2
H6A H 0.3984 0.2451 1.0518 0.049 Uiso 0.4708 1 d . U P A 2

loop_
_atom_site_aniso_label
_atom_site_aniso_U_11
_atom_site_aniso_U_22
_atom_site_aniso_U_33
_atom_site_aniso_U_23
_atom_site_aniso_U_13
_atom_site_aniso_U_12
C1 0.085(8) 0.070(7) 0.125(10) -0.017(7) 0.029(8) -0.004(6)
C2 0.102(8) 0.050(5) 0.063(6) 0.000(5) 0.025(6) -0.003(5)
C3 0.133(10) 0.046(5) 0.050(6) 0.004(4) 0.023(6) 0.007(5)
C4 0.088(7) 0.053(5) 0.043(5) 0.001(4) 0.001(5) -0.004(4)
C5 0.053(11) 0.043(8) 0.061(13) -0.008(7) 0.022(9) -0.007(7)
C6 0.053(13) 0.050(9) 0.043(11) 0.007(8) 0.001(8) -0.002(8)
C7 0.075(7) 0.075(6) 0.045(5) 0.003(4) -0.012(5) 0.009(5)
C8 0.062(6) 0.082(6) 0.047(5) 0.014(4) 0.002(4) 0.021(5)
C9 0.055(5) 0.054(4) 0.045(5) 0.007(3) 0.009(4) 0.006(4)
C10 0.042(4) 0.051(4) 0.044(4) 0.010(3) 0.005(4) 0.001(3)
C11 0.049(5) 0.058(5) 0.062(6) 0.002(4) 0.006(4) -0.012(4)
C12 0.033(4) 0.053(4) 0.060(5) -0.005(4) -0.004(4) 0.006(3)
C13 0.039(4) 0.050(4) 0.032(4) -0.002(3) -0.002(3) 0.003(3)
C14 0.051(5) 0.048(4) 0.053(5) -0.003(3) 0.002(4) 0.007(4)
C15 0.097(8) 0.072(6) 0.064(6) 0.010(5) -0.012(6) 0.018(6)
C16 0.184(16) 0.098(9) 0.090(9) -0.048(8) -0.021(10) -0.004(9)
C17 0.096(8) 0.057(5) 0.048(5) 0.015(4) -0.006(5) 0.009(5)
C18 0.107(9) 0.063(6) 0.089(8) 0.011(5) -0.016(7) 0.019(6)
C21 0.099(9) 0.089(8) 0.099(9) -0.021(7) 0.005(7) -0.013(7)
C22 0.090(8) 0.065(6) 0.072(7) -0.017(5) 0.016(6) 0.005(6)
C23 0.099(8) 0.081(7) 0.059(6) -0.018(5) 0.006(6) 0.003(6)
C24 0.066(6) 0.072(6) 0.046(5) -0.011(4) 0.005(4) -0.007(4)
C25 0.059(5) 0.072(6) 0.051(5) -0.008(4) 0.002(4) 0.000(4)
C26 0.068(6) 0.063(5) 0.059(5) -0.007(5) 0.003(5) -0.008(5)
C27 0.071(6) 0.081(6) 0.047(5) 0.003(5) -0.008(4) -0.009(6)
C28 0.071(7) 0.103(8) 0.037(5) -0.014(5) 0.000(5) -0.011(6)
C29 0.060(6) 0.084(6) 0.041(5) -0.015(4) 0.004(4) -0.026(5)
C30 0.053(5) 0.080(6) 0.051(5) -0.021(4) 0.018(4) -0.018(5)
C31 0.059(6) 0.080(6) 0.071(6) -0.018(5) 0.021(5) -0.006(5)
C32 0.057(6) 0.077(6) 0.078(7) -0.020(5) 0.002(5) -0.005(5)
C33 0.038(5) 0.070(5) 0.051(5) -0.015(4) 0.004(4) -0.008(4)
C34 0.055(5) 0.069(5) 0.047(5) -0.006(4) -0.002(4) -0.002(4)
C35 0.090(8) 0.078(6) 0.063(6) -0.002(5) -0.008(5) 0.018(6)
C36 0.23(2) 0.074(8) 0.125(12) 0.018(8) -0.034(13) -0.028(10)
C37 0.070(6) 0.052(4) 0.042(5) -0.002(3) -0.001(4) -0.003(4)
C38 0.081(7) 0.081(7) 0.080(7) -0.021(6) 0.013(6) -0.008(6)
Br1 0.1392(12) 0.0947(9) 0.1139(10) -0.0459(8) 0.0225(9) -0.0321(8)
Br2 0.1043(8) 0.0592(5) 0.1021(8) -0.0292(6) 0.0329(6) -0.0039(6)
Br3 0.1879(18) 0.0808(8) 0.1426(14) 0.0117(9) -0.0022(12) -0.0054(10)
Br4 0.251(2) 0.0805(8) 0.1194(12) -0.0010(8) 0.0581(13) 0.0188(11)
O1 0.039(3) 0.046(3) 0.041(3) 0.000(2) 0.003(2) -0.001(2)
O2 0.064(4) 0.042(3) 0.062(4) -0.002(3) 0.010(3) 0.006(3)
O3 0.116(6) 0.089(5) 0.046(4) -0.013(3) -0.026(4) 0.000(4)
O4 0.070(4) 0.066(4) 0.056(3) 0.022(3) 0.017(3) 0.017(3)
O5 0.145(8) 0.087(5) 0.086(5) 0.031(4) 0.050(6) 0.005(5)
O21 0.041(3) 0.075(4) 0.041(3) -0.013(3) 0.002(2) -0.011(3)
O22 0.067(4) 0.070(4) 0.044(3) -0.007(3) 0.012(3) -0.005(3)
O23 0.118(7) 0.089(5) 0.076(5) -0.003(4) -0.029(5) 0.014(5)
O24 0.068(4) 0.103(5) 0.039(3) -0.024(3) 0.008(3) -0.033(4)
O25 0.101(6) 0.097(5) 0.066(4) -0.028(4) 0.034(4) -0.032(4)

loop_
_atom_type_symbol
_atom_type_description
_atom_type_scat_dispersion_real
_atom_type_scat_dispersion_imag
_atom_type_scat_source
C C 0.0033 0.0016 'International Tables Vol C Tables 4.2.6.8 and 6.1.1.4'
H H 0.0000 0.0000 'International Tables Vol C Tables 4.2.6.8 and 6.1.1.4'
Br Br -0.2901 2.4595 'International Tables Vol C Tables 4.2.6.8 and 6.1.1.4'
O O 0.0106 0.0060 'International Tables Vol C Tables 4.2.6.8 and 6.1.1.4'

loop_
_geom_angle_atom_site_label_1
_geom_angle_atom_site_label_2
_geom_angle_atom_site_label_3
_geom_angle
C2 C1 Br1 122.0(10)
C2 C1 H1 119.0
Br1 C1 H1 119.0
C3 C2 C1 176.6(12)
C2 C3 C4 124.9(9)
C2 C3 H3 117.5
C4 C3 H3 117.5
O2 C4 C3 105.4(7)
O2 C4 C6 100.1(9)
C3 C4 C6 107.8(10)
O2 C4 H4 114.1
C3 C4 H4 114.1
C6 C4 H4 114.1
C6 C5 C7 119(2)
C6 C5 H5 120.5
C7 C5 H5 120.5
C5 C6 C4 122(2)
C5 C6 H6 119.2
C4 C6 H6 119.2
O3 C7 C5 118.0(9)
O3 C7 C8 104.7(8)
C5 C7 C8 120.8(9)
O3 C7 H7 103.7
C5 C7 H7 103.7
C8 C7 H7 103.7
C7 C8 C9 118.2(8)
C7 C8 H8A 107.8
C9 C8 H8A 107.8
C7 C8 H8B 107.8
C9 C8 H8B 107.8
H8A C8 H8B 107.1
O4 C9 C10 107.8(6)
O4 C9 C8 106.1(7)
C10 C9 C8 115.7(7)
O4 C9 H9 109.0
C10 C9 H9 109.0
C8 C9 H9 109.0
O1 C10 C11 104.2(6)
O1 C10 C9 109.9(6)
C11 C10 C9 117.5(7)
O1 C10 H10 108.3
C11 C10 H10 108.3
C9 C10 H10 108.3
C12 C11 C10 104.3(6)
C12 C11 H11A 110.9
C10 C11 H11A 110.9
C12 C11 H11B 110.9
C10 C11 H11B 110.9
H11A C11 H11B 108.9
C11 C12 C13 105.0(7)
C11 C12 Br2 112.0(6)
C13 C12 Br2 109.4(5)
C11 C12 H12 110.1
C13 C12 H12 110.1
Br2 C12 H12 110.1
O1 C13 C14 112.1(6)
O1 C13 C12 104.3(6)
C14 C13 C12 113.1(6)
O1 C13 H13 109.1
C14 C13 H13 109.1
C12 C13 H13 109.1
O2 C14 C13 109.9(6)
O2 C14 C15 107.7(7)
C13 C14 C15 110.5(7)
O2 C14 H14 109.6
C13 C14 H14 109.6
C15 C14 H14 109.6
C14 C15 H15A 109.5
C14 C15 H15B 109.5
H15A C15 H15B 109.5
C14 C15 H15C 109.5
H15A C15 H15C 109.5
H15B C15 H15C 109.5
O3 C16 H16A 109.5
O3 C16 H16B 109.5
H16A C16 H16B 109.5
O3 C16 H16C 109.5
H16A C16 H16C 109.5
H16B C16 H16C 109.5
O5 C17 O4 123.7(9)
O5 C17 C18 124.8(9)
O4 C17 C18 111.4(9)
C17 C18 H18A 109.5
C17 C18 H18B 109.5
H18A C18 H18B 109.5
C17 C18 H18C 109.5
H18A C18 H18C 109.5
H18B C18 H18C 109.5
C22 C21 Br3 120.3(10)
C22 C21 H21 119.8
Br3 C21 H21 119.8
C21 C22 C23 177.5(13)
C22 C23 C24 125.2(10)
C22 C23 H23 117.4
C24 C23 H23 117.4
O22 C24 C25 110.5(7)
O22 C24 C23 106.3(8)
C25 C24 C23 113.4(9)
O22 C24 H24 108.8
C25 C24 H24 108.8
C23 C24 H24 108.8
C26 C25 C24 127.3(9)
C26 C25 H25 116.3
C24 C25 H25 116.3
C25 C26 C27 124.7(9)
C25 C26 H26 117.6
C27 C26 H26 117.6
O23 C27 C28 105.0(8)
O23 C27 C26 111.8(8)
C28 C27 C26 113.9(8)
O23 C27 H27 108.7
C28 C27 H27 108.7
C26 C27 H27 108.7
C29 C28 C27 117.5(8)
C29 C28 H28A 107.9
C27 C28 H28A 107.9
C29 C28 H28B 107.9
C27 C28 H28B 107.9
H28A C28 H28B 107.2
O24 C29 C28 108.1(8)
O24 C29 C30 107.1(7)
C28 C29 C30 116.8(7)
O24 C29 H29 108.2
C28 C29 H29 108.2
C30 C29 H29 108.2
O21 C30 C29 110.0(7)
O21 C30 C31 102.6(7)
C29 C30 C31 119.4(7)
O21 C30 H30 108.1
C29 C30 H30 108.1
C31 C30 H30 108.1
C32 C31 C30 101.9(7)
C32 C31 H31A 111.4
C30 C31 H31A 111.4
C32 C31 H31B 111.4
C30 C31 H31B 111.4
H31A C31 H31B 109.2
C31 C32 C33 104.8(8)
C31 C32 Br4 113.2(6)
C33 C32 Br4 113.6(7)
C31 C32 H32 108.3
C33 C32 H32 108.3
Br4 C32 H32 108.3
O21 C33 C34 112.6(7)
O21 C33 C32 105.7(7)
C34 C33 C32 112.7(7)
O21 C33 H33 108.6
C34 C33 H33 108.6
C32 C33 H33 108.6
O22 C34 C35 108.1(7)
O22 C34 C33 108.3(7)
C35 C34 C33 111.7(8)
O22 C34 H34 109.6
C35 C34 H34 109.6
C33 C34 H34 109.6
C34 C35 H35A 109.5
C34 C35 H35B 109.5
H35A C35 H35B 109.5
C34 C35 H35C 109.5
H35A C35 H35C 109.5
H35B C35 H35C 109.5
O23 C36 H36A 109.5
O23 C36 H36B 109.5
H36A C36 H36B 109.5
O23 C36 H36C 109.5
H36A C36 H36C 109.5
H36B C36 H36C 109.5
O25 C37 O24 124.3(8)
O25 C37 C38 124.7(8)
O24 C37 C38 110.9(8)
C37 C38 H38A 109.5
C37 C38 H38B 109.5
H38A C38 H38B 109.5
C37 C38 H38C 109.5
H38A C38 H38C 109.5
H38B C38 H38C 109.5
C10 O1 C13 104.8(5)
C4 O2 C14 115.3(6)
C16 O3 C7 115.0(10)
C17 O4 C9 117.0(7)
C33 O21 C30 105.8(6)
C34 O22 C24 114.2(6)
C36 O23 C27 113.9(11)
C37 O24 C29 118.9(7)
C6A C5A H5A 123.3
C5A C6A H6A 118.9

loop_
_geom_bond_atom_site_label_1
_geom_bond_atom_site_label_2
_geom_bond_distance
C1 C2 1.281(17)
C1 Br1 1.881(12)
C1 H1 0.9300
C2 C3 1.279(16)
C3 C4 1.505(13)
C3 H3 0.9300
C4 O2 1.432(10)
C4 C6 1.59(2)
C4 H4 0.9800
C5 C6 1.30(3)
C5 C7 1.49(2)
C5 H5 0.9300
C6 H6 0.9300
C7 O3 1.421(12)
C7 C8 1.526(13)
C7 H7 0.9800
C8 C9 1.527(13)
C8 H8A 0.9700
C8 H8B 0.9700
C9 O4 1.452(9)
C9 C10 1.523(11)
C9 H9 0.9800
C10 O1 1.436(9)
C10 C11 1.517(11)
C10 H10 0.9800
C11 C12 1.505(12)
C11 H11A 0.9700
C11 H11B 0.9700
C12 C13 1.531(11)
C12 Br2 1.954(8)
C12 H12 0.9800
C13 O1 1.437(9)
C13 C14 1.525(10)
C13 H13 0.9800
C14 O2 1.434(10)
C14 C15 1.537(13)
C14 H14 0.9800
C15 H15A 0.9600
C15 H15B 0.9600
C15 H15C 0.9600
C16 O3 1.415(14)
C16 H16A 0.9600
C16 H16B 0.9600
C16 H16C 0.9600
C17 O5 1.186(12)
C17 O4 1.326(10)
C17 C18 1.495(14)
C18 H18A 0.9600
C18 H18B 0.9600
C18 H18C 0.9600
C21 C22 1.275(17)
C21 Br3 1.891(13)
C21 H21 0.9300
C22 C23 1.286(16)
C23 C24 1.506(14)
C23 H23 0.9300
C24 O22 1.434(11)
C24 C25 1.496(12)
C24 H24 0.9800
C25 C26 1.293(12)
C25 H25 0.9300
C26 C27 1.523(12)
C26 H26 0.9300
C27 O23 1.432(13)
C27 C28 1.515(14)
C27 H27 0.9800
C28 C29 1.499(14)
C28 H28A 0.9700
C28 H28B 0.9700
C29 O24 1.453(10)
C29 C30 1.518(13)
C29 H29 0.9800
C30 O21 1.442(9)
C30 C31 1.534(14)
C30 H30 0.9800
C31 C32 1.513(14)
C31 H31A 0.9700
C31 H31B 0.9700
C32 C33 1.546(13)
C32 Br4 1.923(10)
C32 H32 0.9800
C33 O21 1.423(10)
C33 C34 1.537(11)
C33 H33 0.9800
C34 O22 1.424(10)
C34 C35 1.525(13)
C34 H34 0.9800
C35 H35A 0.9600
C35 H35B 0.9600
C35 H35C 0.9600
C36 O23 1.419(16)
C36 H36A 0.9600
C36 H36B 0.9600
C36 H36C 0.9600
C37 O25 1.169(11)
C37 O24 1.327(10)
C37 C38 1.530(13)
C38 H38A 0.9600
C38 H38B 0.9600
C38 H38C 0.9600
C5A C6A 1.29(4)
C5A H5A 0.9980
C6A H6A 0.9547

loop_
_geom_torsion_atom_site_label_1
_geom_torsion_atom_site_label_2
_geom_torsion_atom_site_label_3
_geom_torsion_atom_site_label_4
_geom_torsion
C2 C3 C4 O2 -121.6(11)
C2 C3 C4 C6 -15.4(16)
C7 C5 C6 C4 171.8(11)
O2 C4 C6 C5 -124.7(14)
C3 C4 C6 C5 125.4(14)
C6 C5 C7 O3 63.6(16)
C6 C5 C7 C8 -67.2(17)
O3 C7 C8 C9 175.3(7)
C5 C7 C8 C9 -48.5(15)
C7 C8 C9 O4 179.7(7)
C7 C8 C9 C10 60.3(10)
O4 C9 C10 O1 -72.3(8)
C8 C9 C10 O1 46.2(9)
O4 C9 C10 C11 46.6(9)
C8 C9 C10 C11 165.0(7)
O1 C10 C11 C12 -27.7(8)
C9 C10 C11 C12 -149.5(7)
C10 C11 C12 C13 4.2(8)
C10 C11 C12 Br2 122.9(6)
C11 C12 C13 O1 20.6(8)
Br2 C12 C13 O1 -99.8(6)
C11 C12 C13 C14 -101.5(8)
Br2 C12 C13 C14 138.2(6)
O1 C13 C14 O2 55.1(8)
C12 C13 C14 O2 172.7(6)
O1 C13 C14 C15 173.8(7)
C12 C13 C14 C15 -68.6(9)
C22 C23 C24 O22 -135.1(12)
C22 C23 C24 C25 -13.4(16)
O22 C24 C25 C26 -116.8(11)
C23 C24 C25 C26 124.0(11)
C24 C25 C26 C27 174.2(9)
C25 C26 C27 O23 69.0(13)
C25 C26 C27 C28 -49.8(14)
O23 C27 C28 C29 169.8(8)
C26 C27 C28 C29 -67.6(11)
C27 C28 C29 O24 -176.6(7)
C27 C28 C29 C30 62.6(11)
O24 C29 C30 O21 -70.2(9)
C28 C29 C30 O21 51.1(10)
O24 C29 C30 C31 47.9(10)
C28 C29 C30 C31 169.2(8)
O21 C30 C31 C32 -39.1(9)
C29 C30 C31 C32 -160.9(8)
C30 C31 C32 C33 20.0(9)
C30 C31 C32 Br4 144.4(6)
C31 C32 C33 O21 5.7(9)
Br4 C32 C33 O21 -118.3(7)
C31 C32 C33 C34 -117.6(8)
Br4 C32 C33 C34 118.4(7)
O21 C33 C34 O22 56.4(9)
C32 C33 C34 O22 175.8(7)
O21 C33 C34 C35 175.4(7)
C32 C33 C34 C35 -65.3(10)
C11 C10 O1 C13 42.0(7)
C9 C10 O1 C13 168.7(6)
C14 C13 O1 C10 83.7(7)
C12 C13 O1 C10 -39.0(7)
C3 C4 O2 C14 -156.0(8)
C6 C4 O2 C14 92.2(10)
C13 C14 O2 C4 -119.5(7)
C15 C14 O2 C4 120.0(8)
C5 C7 O3 C16 52.8(15)
C8 C7 O3 C16 -169.5(10)
O5 C17 O4 C9 -8.2(15)
C18 C17 O4 C9 175.4(8)
C10 C9 O4 C17 -129.3(8)
C8 C9 O4 C17 106.2(9)
C34 C33 O21 C30 91.9(7)
C32 C33 O21 C30 -31.5(8)
C29 C30 O21 C33 172.6(7)
C31 C30 O21 C33 44.6(8)
C35 C34 O22 C24 125.4(8)
C33 C34 O22 C24 -113.4(8)
C25 C24 O22 C34 78.9(9)
C23 C24 O22 C34 -157.7(8)
C28 C27 O23 C36 -169.4(11)
C26 C27 O23 C36 66.6(13)
O25 C37 O24 C29 -6.9(14)
C38 C37 O24 C29 175.3(8)
C28 C29 O24 C37 122.0(9)
C30 C29 O24 C37 -111.4(8)
